data_1010188
loop_
_publ_author_name
'Engel, G'

_publ_section_title
;
Die Kristallstrukturen einiger Hexachlorokomplexsalze.
;
_journal_coden_ASTM ZEKGAX
_journal_name_full
;
Zeitschrift fuer Kristallographie, Kristallgeometrie, Kristallphysik,
Kristallchemie (-144,1977)
;
_journal_page_first 341
_journal_page_last 373
_journal_volume 90
_journal_year 1935
_chemical_formula_structural 'K2 Te Cl6'
_chemical_formula_sum 'Cl6 K2 Te'
_chemical_name_systematic 'Potassium hexachlorotellurate(IV)'
_space_group_IT_number 12
_symmetry_cell_setting monoclinic
_symmetry_Int_Tables_number 12
_symmetry_space_group_name_Hall '-I 2y'
_symmetry_space_group_name_H-M 'I 1 2/m 1'
_cell_angle_alpha 90
_cell_angle_beta 90.(0)
_cell_angle_gamma 90
_cell_formula_units_Z 2
_cell_length_a 7.17
_cell_length_b 7.17
_cell_length_c 10.14
_cell_volume 521.3
_cod_database_code 1010188

loop_
_symmetry_equiv_pos_as_xyz
x,y,z
-x,y,-z
-x,-y,-z
x,-y,z
1/2+x,1/2+y,1/2+z
1/2-x,1/2+y,1/2-z
1/2-x,1/2-y,1/2-z
1/2+x,1/2-y,1/2+z

loop_
_atom_site_label
_atom_site_type_symbol
_atom_site_symmetry_multiplicity
_atom_site_Wyckoff_symbol
_atom_site_fract_x
_atom_site_fract_y
_atom_site_fract_z
_atom_site_occupancy
_atom_site_attached_hydrogens
_atom_site_calc_flag
Te1 Te4+ 2 a 0. 0. 0. 1. 0 d
K1 K1+ 4 i 0.5 0. 0.25 1. 0 d
Cl1 Cl1- 4 i 0. 0. 0.25 1. 0 d
Cl2 Cl1- 8 j 0.251 0.251 0. 1. 0 d

loop_
_atom_type_symbol
_atom_type_oxidation_number
Te4+ 4.000
K1+ 1.000
Cl1- -1.000
